data_4084783
loop_
_publ_author_name
'Suna, Yuki'
'Ertem, Mehmed Z.'
'Wang, Wan-Hui'
'Kambayashi, Hide'
'Manaka, Yuichi'
'Muckerman, James T.'
'Fujita, Etsuko'
'Himeda, Yuichiro'

_publ_section_title
;
 Positional Effects of Hydroxy Groups on Catalytic Activity of
 Proton-Responsive Half-Sandwich Cp*Iridium(III) Complexes
;
_journal_issue 22
_journal_name_full Organometallics
_journal_page_first 6519
_journal_paper_doi 10.1021/om500832d
_journal_volume 33
_journal_year 2014
_chemical_formula_moiety 'H23 Ir N2 O3, H2 O'
_chemical_formula_sum 'C20 H25 Ir N2 O4'
_chemical_formula_weight 549.64
_chemical_name_systematic
; 
 ? 
;
_space_group_IT_number 14
_symmetry_cell_setting monoclinic
_symmetry_space_group_name_Hall '-P 2yn'
_symmetry_space_group_name_H-M 'P 1 21/n 1'
_atom_sites_solution_hydrogens mixed
_atom_sites_solution_primary direct
_atom_sites_solution_secondary difmap
_audit_creation_method SHELXL-97
_cell_angle_alpha 90.00
_cell_angle_beta 103.00
_cell_angle_gamma 90.00
_cell_formula_units_Z 4
_cell_length_a 7.8579(4)
_cell_length_b 14.4489(7)
_cell_length_c 16.5260(8)
_cell_measurement_reflns_used 9866
_cell_measurement_temperature 183(2)
_cell_measurement_theta_max 28.43
_cell_measurement_theta_min 2.66
_cell_volume 1828.24(16)
_computing_cell_refinement 'Bruker SAINT'
_computing_data_collection 'Bruker APEX2'
_computing_data_reduction 'Bruker SAINT'
_computing_molecular_graphics 'Bruker SHELXTL'
_computing_publication_material 'Bruker SHELXTL'
_computing_structure_refinement 'SHELXL-97 (Sheldrick, 1997)'
_computing_structure_solution 'SHELXS-97 (Sheldrick, 1990)'
_diffrn_ambient_temperature 183(2)
_diffrn_detector_area_resol_mean 8.333
_diffrn_measured_fraction_theta_full 0.995
_diffrn_measured_fraction_theta_max 0.995
_diffrn_measurement_device_type 'Bruker APEX-II CCD'
_diffrn_measurement_method '\f and \w scans'
_diffrn_radiation_monochromator graphite
_diffrn_radiation_source 'rotating unit'
_diffrn_radiation_type MoK\a
_diffrn_radiation_wavelength 0.71073
_diffrn_reflns_av_R_equivalents 0.0146
_diffrn_reflns_av_sigmaI/netI 0.0118
_diffrn_reflns_limit_h_max 9
_diffrn_reflns_limit_h_min -9
_diffrn_reflns_limit_k_max 18
_diffrn_reflns_limit_k_min -18
_diffrn_reflns_limit_l_max 21
_diffrn_reflns_limit_l_min -18
_diffrn_reflns_number 14807
_diffrn_reflns_theta_full 27.00
_diffrn_reflns_theta_max 27.00
_diffrn_reflns_theta_min 1.89
_exptl_absorpt_coefficient_mu 7.332
_exptl_absorpt_correction_T_max 0.5281
_exptl_absorpt_correction_T_min 0.3223
_exptl_absorpt_correction_type multi-scan
_exptl_absorpt_process_details sadabs
_exptl_crystal_colour 'pale yellow'
_exptl_crystal_density_diffrn 1.997
_exptl_crystal_density_method 'not measured'
_exptl_crystal_description rectangular
_exptl_crystal_F_000 1072
_exptl_crystal_size_max 0.20
_exptl_crystal_size_mid 0.15
_exptl_crystal_size_min 0.10
_refine_diff_density_max 1.037
_refine_diff_density_min -0.802
_refine_diff_density_rms 0.087
_refine_ls_extinction_method none
_refine_ls_goodness_of_fit_ref 1.059
_refine_ls_hydrogen_treatment mixed
_refine_ls_matrix_type full
_refine_ls_number_parameters 264
_refine_ls_number_reflns 3960
_refine_ls_number_restraints 7
_refine_ls_restrained_S_all 1.058
_refine_ls_R_factor_all 0.0160
_refine_ls_R_factor_gt 0.0154
_refine_ls_shift/su_max 0.010
_refine_ls_shift/su_mean 0.001
_refine_ls_structure_factor_coef Fsqd
_refine_ls_weighting_details 'calc w=1/[\s^2^(Fo^2^)+(0.0205P)^2^+2.6900P] where P=(Fo^2^+2Fc^2^)/3'
_refine_ls_weighting_scheme calc
_refine_ls_wR_factor_gt 0.0383
_refine_ls_wR_factor_ref 0.0387
_reflns_number_gt 3858
_reflns_number_total 3960
_reflns_threshold_expression >2sigma(I)
_cod_data_source_file om500832d_si_002.cif
_cod_data_source_block '[Cp*Ir(3DHBP-H+)(OH)](H2O)'
_cod_depositor_comments
;
The following automatic conversions were performed:

'_symmetry_cell_setting' value 'Monoclinic' changed to 'monoclinic'
according to
/home/saulius/struct/COD-crude-data--automatic-downloads/rss-feeds/ACS/lib/dictionaries/cif_core.dic
dictionary named 'cif_core.dic' version 2.4.2 from 2011-04-26.

Automatic conversion script
Id: cif_fix_values 2935 2014-11-11 08:27:57Z andrius 

 Adding full bibliography for 4084781--4084788.cif.

The following automatic conversions were performed:

'_atom_sites_solution_hydrogens' value 'geom and difmap' was changed
to 'mixed'.

Automatic conversion script
Id: cif_fix_values 6452 2018-10-05 10:23:21Z andrius 
;
_cod_original_cell_volume 1828.23(16)
_cod_original_sg_symbol_H-M 'P 21/n'
_cod_database_code 4084783

loop_
_symmetry_equiv_pos_as_xyz
'x, y, z'
'-x+1/2, y+1/2, -z+1/2'
'-x, -y, -z'
'x-1/2, -y-1/2, z-1/2'

loop_
_atom_site_label
_atom_site_type_symbol
_atom_site_fract_x
_atom_site_fract_y
_atom_site_fract_z
_atom_site_U_iso_or_equiv
_atom_site_adp_type
_atom_site_occupancy
_atom_site_symmetry_multiplicity
_atom_site_calc_flag
_atom_site_refinement_flags
C1 C 0.2450(3) 0.55917(16) 0.06088(14) 0.0193(5) Uani 1 1 d .
H1 H 0.1685 0.6104 0.0464 0.023 Uiso 1 1 calc R
C2 C 0.2498(3) 0.49149(17) 0.00182(14) 0.0205(5) Uani 1 1 d .
H2 H 0.1773 0.4963 -0.0524 0.025 Uiso 1 1 calc R
C3 C 0.3603(3) 0.41755(16) 0.02262(14) 0.0195(5) Uani 1 1 d .
H3 H 0.3644 0.3709 -0.0174 0.023 Uiso 1 1 calc R
C4 C 0.4679(3) 0.41051(16) 0.10301(15) 0.0180(4) Uani 1 1 d .
C5 C 0.4575(3) 0.48180(15) 0.16094(13) 0.0141(4) Uani 1 1 d .
C6 C 0.5668(3) 0.49121(15) 0.24638(13) 0.0141(4) Uani 1 1 d .
C7 C 0.6824(3) 0.42368(16) 0.29213(14) 0.0171(4) Uani 1 1 d .
C8 C 0.7752(3) 0.44710(17) 0.37238(14) 0.0198(5) Uani 1 1 d .
H8 H 0.8503 0.4028 0.4048 0.024 Uiso 1 1 calc R
C9 C 0.7585(3) 0.53390(18) 0.40454(15) 0.0217(5) Uani 1 1 d .
H9 H 0.8247 0.5504 0.4581 0.026 Uiso 1 1 calc R
C10 C 0.6439(3) 0.59658(17) 0.35770(14) 0.0197(5) Uani 1 1 d .
H10 H 0.6327 0.6565 0.3796 0.024 Uiso 1 1 calc R
C11 C 0.0979(3) 0.67527(15) 0.23943(15) 0.0168(4) Uani 1 1 d .
C12 C 0.1179(3) 0.74406(16) 0.17870(14) 0.0169(4) Uani 1 1 d .
C13 C 0.2530(3) 0.80600(16) 0.21769(15) 0.0171(4) Uani 1 1 d .
C14 C 0.3218(3) 0.77589(15) 0.30140(14) 0.0167(4) Uani 1 1 d .
C15 C 0.2206(3) 0.69576(16) 0.31524(14) 0.0167(4) Uani 1 1 d .
C16 C -0.0396(3) 0.60165(18) 0.22489(17) 0.0246(5) Uani 1 1 d .
H16A H -0.0342 0.5671 0.2765 0.037 Uiso 1 1 calc R
H16B H -0.0197 0.5593 0.1816 0.037 Uiso 1 1 calc R
H16C H -0.1550 0.6303 0.2071 0.037 Uiso 1 1 calc R
C17 C 0.0042(3) 0.75496(19) 0.09337(15) 0.0249(5) Uani 1 1 d .
H17A H -0.0878 0.8003 0.0949 0.037 Uiso 1 1 calc R
H17B H -0.0490 0.6953 0.0741 0.037 Uiso 1 1 calc R
H17C H 0.0751 0.7765 0.0553 0.037 Uiso 1 1 calc R
C18 C 0.3126(4) 0.88955(17) 0.17871(17) 0.0255(5) Uani 1 1 d .
H18A H 0.2883 0.8813 0.1183 0.038 Uiso 1 1 calc R
H18B H 0.4384 0.8980 0.2002 0.038 Uiso 1 1 calc R
H18C H 0.2503 0.9442 0.1920 0.038 Uiso 1 1 calc R
C19 C 0.4563(4) 0.82726(17) 0.36431(17) 0.0246(5) Uani 1 1 d .
H19A H 0.5536 0.8450 0.3395 0.037 Uiso 1 1 calc R
H19B H 0.4995 0.7874 0.4125 0.037 Uiso 1 1 calc R
H19C H 0.4034 0.8829 0.3820 0.037 Uiso 1 1 calc R
C20 C 0.2354(4) 0.64666(19) 0.39659(15) 0.0244(5) Uani 1 1 d .
H20A H 0.1714 0.6814 0.4311 0.037 Uiso 1 1 calc R
H20B H 0.3587 0.6422 0.4253 0.037 Uiso 1 1 calc R
H20C H 0.1859 0.5844 0.3865 0.037 Uiso 1 1 calc R
Ir1 Ir 0.361049(10) 0.666447(5) 0.218231(5) 0.01229(4) Uani 1 1 d D
N1 N 0.3454(2) 0.55407(13) 0.13762(11) 0.0146(4) Uani 1 1 d .
N2 N 0.5482(2) 0.57496(13) 0.28214(11) 0.0151(4) Uani 1 1 d .
O1 O 0.5481(2) 0.70134(12) 0.15292(10) 0.0193(3) Uani 1 1 d D
H1O H 0.606(3) 0.7405(18) 0.1774(16) 0.029 Uiso 1 1 d D
O2 O 0.5767(3) 0.34008(13) 0.11897(13) 0.0332(5) Uani 1 1 d D
H2O H 0.622(11) 0.340(6) 0.1674(14) 0.050 Uiso 0.50 1 d PD
O3 O 0.7044(3) 0.34077(12) 0.26394(12) 0.0258(4) Uani 1 1 d D
H3O H 0.667(10) 0.336(5) 0.2149(10) 0.039 Uiso 0.50 1 d PD
O1S O 0.3797(3) 0.78301(14) 0.01062(12) 0.0364(5) Uani 1 1 d D
H1S H 0.432(5) 0.757(2) 0.0533(12) 0.055 Uiso 1 1 d D
H2S H 0.394(5) 0.749(2) -0.0269(15) 0.055 Uiso 1 1 d D

loop_
_atom_site_aniso_label
_atom_site_aniso_U_11
_atom_site_aniso_U_22
_atom_site_aniso_U_33
_atom_site_aniso_U_23
_atom_site_aniso_U_13
_atom_site_aniso_U_12
C1 0.0195(11) 0.0178(11) 0.0186(11) -0.0021(9) 0.0000(8) 0.0026(8)
C2 0.0208(11) 0.0226(11) 0.0159(10) -0.0037(9) -0.0004(8) -0.0012(9)
C3 0.0217(11) 0.0197(11) 0.0173(11) -0.0073(9) 0.0049(9) -0.0010(9)
C4 0.0187(11) 0.0162(10) 0.0196(11) -0.0017(9) 0.0053(9) 0.0006(8)
C5 0.0142(10) 0.0128(10) 0.0159(10) 0.0004(8) 0.0046(8) -0.0014(7)
C6 0.0141(9) 0.0135(10) 0.0152(10) -0.0008(8) 0.0043(8) -0.0017(8)
C7 0.0151(10) 0.0164(11) 0.0208(11) 0.0025(8) 0.0061(8) 0.0009(8)
C8 0.0195(11) 0.0207(11) 0.0183(11) 0.0051(9) 0.0026(9) 0.0036(9)
C9 0.0206(11) 0.0269(12) 0.0152(11) -0.0009(9) -0.0010(9) 0.0020(9)
C10 0.0211(11) 0.0203(11) 0.0161(11) -0.0039(9) 0.0011(9) 0.0022(9)
C11 0.0152(11) 0.0170(11) 0.0180(11) -0.0013(8) 0.0031(9) 0.0021(8)
C12 0.0164(10) 0.0162(10) 0.0186(11) -0.0018(8) 0.0051(8) 0.0048(8)
C13 0.0194(11) 0.0140(10) 0.0196(11) -0.0023(9) 0.0082(9) 0.0034(8)
C14 0.0172(10) 0.0156(10) 0.0181(11) -0.0051(8) 0.0056(8) 0.0023(8)
C15 0.0176(11) 0.0184(11) 0.0151(11) -0.0022(9) 0.0059(8) 0.0021(9)
C16 0.0194(11) 0.0238(12) 0.0296(13) -0.0004(10) 0.0036(10) -0.0030(9)
C17 0.0250(12) 0.0279(13) 0.0198(12) -0.0009(10) 0.0005(9) 0.0101(10)
C18 0.0305(13) 0.0166(11) 0.0321(14) 0.0006(10) 0.0130(11) 0.0015(10)
C19 0.0238(13) 0.0250(13) 0.0246(13) -0.0110(10) 0.0042(10) -0.0013(9)
C20 0.0300(13) 0.0271(12) 0.0176(12) 0.0026(10) 0.0082(10) 0.0020(10)
Ir1 0.01271(5) 0.01174(5) 0.01204(5) -0.00171(3) 0.00201(3) 0.00059(3)
N1 0.0138(8) 0.0143(9) 0.0156(9) -0.0022(7) 0.0030(7) -0.0001(7)
N2 0.0149(9) 0.0159(9) 0.0143(9) -0.0003(7) 0.0030(7) 0.0010(7)
O1 0.0191(8) 0.0197(8) 0.0205(8) -0.0028(7) 0.0072(6) -0.0035(6)
O2 0.0444(12) 0.0289(10) 0.0223(10) -0.0074(8) -0.0007(9) 0.0201(8)
O3 0.0331(10) 0.0183(9) 0.0224(9) -0.0011(7) -0.0011(8) 0.0093(7)
O1S 0.0599(14) 0.0293(10) 0.0210(9) 0.0016(8) 0.0109(9) 0.0182(10)

loop_
_atom_type_symbol
_atom_type_description
_atom_type_scat_dispersion_real
_atom_type_scat_dispersion_imag
_atom_type_scat_source
C C 0.0033 0.0016 'International Tables Vol C Tables 4.2.6.8 and 6.1.1.4'
H H 0.0000 0.0000 'International Tables Vol C Tables 4.2.6.8 and 6.1.1.4'
N N 0.0061 0.0033 'International Tables Vol C Tables 4.2.6.8 and 6.1.1.4'
O O 0.0106 0.0060 'International Tables Vol C Tables 4.2.6.8 and 6.1.1.4'
Ir Ir -1.4442 7.9887 'International Tables Vol C Tables 4.2.6.8 and 6.1.1.4'

loop_
_geom_angle_atom_site_label_1
_geom_angle_atom_site_label_2
_geom_angle_atom_site_label_3
_geom_angle
N1 C1 C2 121.7(2)
N1 C1 H1 119.2
C2 C1 H1 119.2
C3 C2 C1 119.2(2)
C3 C2 H2 120.4
C1 C2 H2 120.4
C2 C3 C4 120.3(2)
C2 C3 H3 119.9
C4 C3 H3 119.9
O2 C4 C3 118.0(2)
O2 C4 C5 123.9(2)
C3 C4 C5 118.0(2)
N1 C5 C4 119.7(2)
N1 C5 C6 113.40(18)
C4 C5 C6 126.8(2)
N2 C6 C7 119.50(19)
N2 C6 C5 113.35(18)
C7 C6 C5 127.1(2)
O3 C7 C8 118.3(2)
O3 C7 C6 123.7(2)
C8 C7 C6 118.0(2)
C9 C8 C7 120.6(2)
C9 C8 H8 119.7
C7 C8 H8 119.7
C8 C9 C10 119.1(2)
C8 C9 H9 120.5
C10 C9 H9 120.5
N2 C10 C9 121.7(2)
N2 C10 H10 119.1
C9 C10 H10 119.1
C15 C11 C12 107.96(19)
C15 C11 C16 127.5(2)
C12 C11 C16 124.4(2)
C15 C11 Ir1 71.04(13)
C12 C11 Ir1 70.91(13)
C16 C11 Ir1 127.58(16)
C13 C12 C11 107.7(2)
C13 C12 C17 125.8(2)
C11 C12 C17 126.2(2)
C13 C12 Ir1 71.05(13)
C11 C12 Ir1 70.38(13)
C17 C12 Ir1 129.17(16)
C12 C13 C14 109.0(2)
C12 C13 C18 125.9(2)
C14 C13 C18 125.1(2)
C12 C13 Ir1 70.86(13)
C14 C13 Ir1 69.80(12)
C18 C13 Ir1 126.02(17)
C13 C14 C15 107.0(2)
C13 C14 C19 124.9(2)
C15 C14 C19 127.6(2)
C13 C14 Ir1 71.68(13)
C15 C14 Ir1 71.23(12)
C19 C14 Ir1 128.54(16)
C11 C15 C14 108.2(2)
C11 C15 C20 126.0(2)
C14 C15 C20 125.7(2)
C11 C15 Ir1 70.68(13)
C14 C15 Ir1 69.73(12)
C20 C15 Ir1 128.02(17)
C11 C16 H16A 109.5
C11 C16 H16B 109.5
H16A C16 H16B 109.5
C11 C16 H16C 109.5
H16A C16 H16C 109.5
H16B C16 H16C 109.5
C12 C17 H17A 109.5
C12 C17 H17B 109.5
H17A C17 H17B 109.5
C12 C17 H17C 109.5
H17A C17 H17C 109.5
H17B C17 H17C 109.5
C13 C18 H18A 109.5
C13 C18 H18B 109.5
H18A C18 H18B 109.5
C13 C18 H18C 109.5
H18A C18 H18C 109.5
H18B C18 H18C 109.5
C14 C19 H19A 109.5
C14 C19 H19B 109.5
H19A C19 H19B 109.5
C14 C19 H19C 109.5
H19A C19 H19C 109.5
H19B C19 H19C 109.5
C15 C20 H20A 109.5
C15 C20 H20B 109.5
H20A C20 H20B 109.5
C15 C20 H20C 109.5
H20A C20 H20C 109.5
H20B C20 H20C 109.5
O1 Ir1 N2 85.17(7)
O1 Ir1 N1 78.67(7)
N2 Ir1 N1 76.29(7)
O1 Ir1 C14 111.87(8)
N2 Ir1 C14 109.13(8)
N1 Ir1 C14 168.16(8)
O1 Ir1 C11 151.67(8)
N2 Ir1 C11 122.96(8)
N1 Ir1 C11 103.10(8)
C14 Ir1 C11 65.07(8)
O1 Ir1 C15 150.52(8)
N2 Ir1 C15 99.61(8)
N1 Ir1 C15 130.78(8)
C14 Ir1 C15 39.03(9)
C11 Ir1 C15 38.28(9)
O1 Ir1 C12 113.23(8)
N2 Ir1 C12 161.59(8)
N1 Ir1 C12 106.65(8)
C14 Ir1 C12 64.82(8)
C11 Ir1 C12 38.72(9)
C15 Ir1 C12 64.36(8)
O1 Ir1 C13 95.38(8)
N2 Ir1 C13 144.83(8)
N1 Ir1 C13 138.40(8)
C14 Ir1 C13 38.52(9)
C11 Ir1 C13 64.20(8)
C15 Ir1 C13 64.16(9)
C12 Ir1 C13 38.09(8)
C1 N1 C5 121.06(19)
C1 N1 Ir1 120.03(15)
C5 N1 Ir1 118.27(14)
C10 N2 C6 121.05(19)
C10 N2 Ir1 120.58(15)
C6 N2 Ir1 118.33(14)
Ir1 O1 H1O 108.0(16)
C4 O2 H2O 109(6)
C4 O2 H3O 111(3)
C7 O3 H3O 113(5)
H1S O1S H2S 105(2)

loop_
_geom_bond_atom_site_label_1
_geom_bond_atom_site_label_2
_geom_bond_distance
C1 N1 1.336(3)
C1 C2 1.388(3)
C1 H1 0.9500
C2 C3 1.371(3)
C2 H2 0.9500
C3 C4 1.409(3)
C3 H3 0.9500
C4 O2 1.318(3)
C4 C5 1.421(3)
C5 N1 1.365(3)
C5 C6 1.485(3)
C6 N2 1.369(3)
C6 C7 1.428(3)
C7 O3 1.311(3)
C7 C8 1.404(3)
C8 C9 1.380(3)
C8 H8 0.9500
C9 C10 1.385(3)
C9 H9 0.9500
C10 N2 1.341(3)
C10 H10 0.9500
C11 C15 1.430(3)
C11 C12 1.446(3)
C11 C16 1.497(3)
C11 Ir1 2.178(2)
C12 C13 1.426(3)
C12 C17 1.498(3)
C12 Ir1 2.185(2)
C13 C14 1.435(3)
C13 C18 1.492(3)
C13 Ir1 2.187(2)
C14 C15 1.451(3)
C14 C19 1.501(3)
C14 Ir1 2.162(2)
C15 C20 1.501(3)
C15 Ir1 2.182(2)
C16 H16A 0.9800
C16 H16B 0.9800
C16 H16C 0.9800
C17 H17A 0.9800
C17 H17B 0.9800
C17 H17C 0.9800
C18 H18A 0.9800
C18 H18B 0.9800
C18 H18C 0.9800
C19 H19A 0.9800
C19 H19B 0.9800
C19 H19C 0.9800
C20 H20A 0.9800
C20 H20B 0.9800
C20 H20C 0.9800
Ir1 O1 2.0718(17)
Ir1 N2 2.0802(18)
Ir1 N1 2.0863(18)
O1 H1O 0.781(17)
O2 H2O 0.799(10)
O3 H3O 0.800(10)
O1S H1S 0.821(10)
O1S H2S 0.817(10)

loop_
_geom_torsion_atom_site_label_1
_geom_torsion_atom_site_label_2
_geom_torsion_atom_site_label_3
_geom_torsion_atom_site_label_4
_geom_torsion
N1 C1 C2 C3 -0.1(4)
C1 C2 C3 C4 -0.1(4)
C2 C3 C4 O2 -177.4(2)
C2 C3 C4 C5 0.1(3)
O2 C4 C5 N1 177.3(2)
C3 C4 C5 N1 0.1(3)
O2 C4 C5 C6 1.7(4)
C3 C4 C5 C6 -175.6(2)
N1 C5 C6 N2 -6.7(3)
C4 C5 C6 N2 169.1(2)
N1 C5 C6 C7 172.8(2)
C4 C5 C6 C7 -11.4(4)
N2 C6 C7 O3 177.8(2)
C5 C6 C7 O3 -1.6(4)
N2 C6 C7 C8 -1.1(3)
C5 C6 C7 C8 179.5(2)
O3 C7 C8 C9 179.1(2)
C6 C7 C8 C9 -1.9(3)
C7 C8 C9 C10 2.3(4)
C8 C9 C10 N2 0.3(4)
C15 C11 C12 C13 0.1(3)
C16 C11 C12 C13 175.4(2)
Ir1 C11 C12 C13 -61.60(15)
C15 C11 C12 C17 -173.5(2)
C16 C11 C12 C17 1.7(4)
Ir1 C11 C12 C17 124.7(2)
C15 C11 C12 Ir1 61.72(16)
C16 C11 C12 Ir1 -123.0(2)
C11 C12 C13 C14 1.6(3)
C17 C12 C13 C14 175.3(2)
Ir1 C12 C13 C14 -59.58(16)
C11 C12 C13 C18 -177.7(2)
C17 C12 C13 C18 -4.0(4)
Ir1 C12 C13 C18 121.2(2)
C11 C12 C13 Ir1 61.17(15)
C17 C12 C13 Ir1 -125.1(2)
C12 C13 C14 C15 -2.6(2)
C18 C13 C14 C15 176.6(2)
Ir1 C13 C14 C15 -62.89(15)
C12 C13 C14 C19 -175.1(2)
C18 C13 C14 C19 4.2(4)
Ir1 C13 C14 C19 124.7(2)
C12 C13 C14 Ir1 60.24(16)
C18 C13 C14 Ir1 -120.5(2)
C12 C11 C15 C14 -1.8(3)
C16 C11 C15 C14 -176.8(2)
Ir1 C11 C15 C14 59.88(15)
C12 C11 C15 C20 174.9(2)
C16 C11 C15 C20 -0.2(4)
Ir1 C11 C15 C20 -123.5(2)
C12 C11 C15 Ir1 -61.64(16)
C16 C11 C15 Ir1 123.3(2)
C13 C14 C15 C11 2.7(2)
C19 C14 C15 C11 174.9(2)
Ir1 C14 C15 C11 -60.48(16)
C13 C14 C15 C20 -173.9(2)
C19 C14 C15 C20 -1.8(4)
Ir1 C14 C15 C20 122.9(2)
C13 C14 C15 Ir1 63.18(15)
C19 C14 C15 Ir1 -124.7(2)
C13 C14 Ir1 O1 70.01(14)
C15 C14 Ir1 O1 -174.00(12)
C19 C14 Ir1 O1 -50.4(2)
C13 C14 Ir1 N2 162.48(13)
C15 C14 Ir1 N2 -81.53(14)
C19 C14 Ir1 N2 42.1(2)
C13 C14 Ir1 N1 -81.9(4)
C15 C14 Ir1 N1 34.0(4)
C19 C14 Ir1 N1 157.6(3)
C13 C14 Ir1 C11 -79.23(14)
C15 C14 Ir1 C11 36.75(13)
C19 C14 Ir1 C11 160.4(2)
C13 C14 Ir1 C15 -115.99(19)
C19 C14 Ir1 C15 123.6(3)
C13 C14 Ir1 C12 -36.31(13)
C15 C14 Ir1 C12 79.68(14)
C19 C14 Ir1 C12 -156.7(2)
C15 C14 Ir1 C13 115.99(19)
C19 C14 Ir1 C13 -120.4(3)
C15 C11 Ir1 O1 -127.66(17)
C12 C11 Ir1 O1 -10.0(2)
C16 C11 Ir1 O1 109.2(2)
C15 C11 Ir1 N2 59.96(15)
C12 C11 Ir1 N2 177.62(12)
C16 C11 Ir1 N2 -63.2(2)
C15 C11 Ir1 N1 141.97(13)
C12 C11 Ir1 N1 -100.38(13)
C16 C11 Ir1 N1 18.8(2)
C15 C11 Ir1 C14 -37.46(13)
C12 C11 Ir1 C14 80.19(14)
C16 C11 Ir1 C14 -160.6(2)
C12 C11 Ir1 C15 117.65(18)
C16 C11 Ir1 C15 -123.2(3)
C15 C11 Ir1 C12 -117.65(18)
C16 C11 Ir1 C12 119.2(3)
C15 C11 Ir1 C13 -80.27(14)
C12 C11 Ir1 C13 37.38(13)
C16 C11 Ir1 C13 156.6(2)
C11 C15 Ir1 O1 130.22(16)
C14 C15 Ir1 O1 11.4(2)
C20 C15 Ir1 O1 -108.7(2)
C11 C15 Ir1 N2 -132.55(13)
C14 C15 Ir1 N2 108.60(13)
C20 C15 Ir1 N2 -11.4(2)
C11 C15 Ir1 N1 -52.42(16)
C14 C15 Ir1 N1 -171.27(12)
C20 C15 Ir1 N1 68.7(2)
C11 C15 Ir1 C14 118.86(19)
C20 C15 Ir1 C14 -120.0(3)
C14 C15 Ir1 C11 -118.86(19)
C20 C15 Ir1 C11 121.1(3)
C11 C15 Ir1 C12 37.92(13)
C14 C15 Ir1 C12 -80.94(14)
C20 C15 Ir1 C12 159.0(2)
C11 C15 Ir1 C13 80.39(14)
C14 C15 Ir1 C13 -38.46(13)
C20 C15 Ir1 C13 -158.5(2)
C13 C12 Ir1 O1 -67.53(14)
C11 C12 Ir1 O1 174.85(12)
C17 C12 Ir1 O1 53.6(2)
C13 C12 Ir1 N2 111.3(3)
C11 C12 Ir1 N2 -6.3(3)
C17 C12 Ir1 N2 -127.6(3)
C13 C12 Ir1 N1 -152.09(13)
C11 C12 Ir1 N1 90.29(13)
C17 C12 Ir1 N1 -30.9(2)
C13 C12 Ir1 C14 36.71(13)
C11 C12 Ir1 C14 -80.90(14)
C17 C12 Ir1 C14 157.9(2)
C13 C12 Ir1 C11 117.62(19)
C17 C12 Ir1 C11 -121.2(3)
C13 C12 Ir1 C15 80.12(14)
C11 C12 Ir1 C15 -37.50(13)
C17 C12 Ir1 C15 -158.7(2)
C11 C12 Ir1 C13 -117.62(19)
C17 C12 Ir1 C13 121.2(3)
C12 C13 Ir1 O1 121.47(13)
C14 C13 Ir1 O1 -118.84(13)
C18 C13 Ir1 O1 0.5(2)
C12 C13 Ir1 N2 -149.28(14)
C14 C13 Ir1 N2 -29.6(2)
C18 C13 Ir1 N2 89.7(2)
C12 C13 Ir1 N1 42.48(19)
C14 C13 Ir1 N1 162.18(13)
C18 C13 Ir1 N1 -78.5(2)
C12 C13 Ir1 C14 -119.7(2)
C18 C13 Ir1 C14 119.3(3)
C12 C13 Ir1 C11 -37.99(13)
C14 C13 Ir1 C11 81.70(14)
C18 C13 Ir1 C11 -159.0(2)
C12 C13 Ir1 C15 -80.72(14)
C14 C13 Ir1 C15 38.98(13)
C18 C13 Ir1 C15 158.3(2)
C14 C13 Ir1 C12 119.7(2)
C18 C13 Ir1 C12 -121.0(3)
C2 C1 N1 C5 0.2(4)
C2 C1 N1 Ir1 170.87(18)
C4 C5 N1 C1 -0.2(3)
C6 C5 N1 C1 176.0(2)
C4 C5 N1 Ir1 -171.02(16)
C6 C5 N1 Ir1 5.2(2)
O1 Ir1 N1 C1 -85.05(18)
N2 Ir1 N1 C1 -172.79(19)
C14 Ir1 N1 C1 68.5(4)
C11 Ir1 N1 C1 66.00(19)
C15 Ir1 N1 C1 96.27(19)
C12 Ir1 N1 C1 26.04(19)
C13 Ir1 N1 C1 0.3(2)
O1 Ir1 N1 C5 85.87(16)
N2 Ir1 N1 C5 -1.86(15)
C14 Ir1 N1 C5 -120.6(4)
C11 Ir1 N1 C5 -123.08(16)
C15 Ir1 N1 C5 -92.80(18)
C12 Ir1 N1 C5 -163.03(16)
C13 Ir1 N1 C5 171.19(15)
C9 C10 N2 C6 -3.4(4)
C9 C10 N2 Ir1 174.36(18)
C7 C6 N2 C10 3.7(3)
C5 C6 N2 C10 -176.8(2)
C7 C6 N2 Ir1 -174.10(15)
C5 C6 N2 Ir1 5.4(2)
O1 Ir1 N2 C10 100.51(18)
N1 Ir1 N2 C10 180.00(19)
C14 Ir1 N2 C10 -11.0(2)
C11 Ir1 N2 C10 -83.1(2)
C15 Ir1 N2 C10 -50.16(19)
C12 Ir1 N2 C10 -78.4(3)
C13 Ir1 N2 C10 8.0(3)
O1 Ir1 N2 C6 -81.67(16)
N1 Ir1 N2 C6 -2.17(15)
C14 Ir1 N2 C6 166.84(16)
C11 Ir1 N2 C6 94.71(17)
C15 Ir1 N2 C6 127.67(16)
C12 Ir1 N2 C6 99.4(3)
C13 Ir1 N2 C6 -174.16(15)
